data_7049865
loop_
_publ_author_name
'Fischer, Christian A.'
'R\"osch, Andreas'
'Elsen, Holger'
'Ballmann, Gerd'
'Wiesinger, Michael'
'Langer, Jens'
'F\"arber, Christian'
'Harder, Sjoerd'

_publ_section_title
;
 Lewis acidic alkaline earth metal complexes with a perfluorinated
 diphenylamide ligand.
;
_journal_issue 20
_journal_name_full 'Dalton transactions (Cambridge, England : 2003)'
_journal_page_first 6757
_journal_page_last 6766
_journal_paper_doi 10.1039/c9dt01272a
_journal_volume 48
_journal_year 2019
_chemical_formula_moiety 'C32 H20 F20 Mg N2 O2'
_chemical_formula_sum 'C32 H20 F20 Mg N2 O2'
_chemical_formula_weight 868.81
_space_group_crystal_system orthorhombic
_space_group_IT_number 33
_space_group_name_Hall 'P 2c -2n'
_space_group_name_H-M_alt 'P n a 21'
_symmetry_space_group_name_Hall 'P 2c -2n'
_symmetry_space_group_name_H-M 'P n a 21'
_atom_sites_solution_hydrogens geom
_atom_sites_solution_primary dual
_audit_creation_date 2018-12-12
_audit_creation_method
;
Olex2 1.2
(compiled 2018.05.29 svn.r3508 for OlexSys, GUI svn.r5506)
;
_audit_update_record
;
2019-03-25 deposited with the CCDC.    2019-04-25 downloaded from the CCDC.
;
_cell_angle_alpha 90
_cell_angle_beta 90
_cell_angle_gamma 90
_cell_formula_units_Z 4
_cell_length_a 28.9330(3)
_cell_length_b 10.43410(10)
_cell_length_c 11.29390(10)
_cell_measurement_reflns_used 27171
_cell_measurement_temperature 99.98(19)
_cell_measurement_theta_max 72.7890
_cell_measurement_theta_min 4.4750
_cell_volume 3409.51(6)
_computing_cell_refinement 'CrysAlisPro 1.171.38.46 (Rigaku OD, 2015)'
_computing_data_collection 'CrysAlisPro 1.171.38.46 (Rigaku OD, 2015)'
_computing_data_reduction 'CrysAlisPro 1.171.38.46 (Rigaku OD, 2015)'
_computing_molecular_graphics 'Olex2 (Dolomanov et al., 2009)'
_computing_publication_material 'Olex2 (Dolomanov et al., 2009)'
_computing_structure_refinement 'ShelXL (Sheldrick, 2015)'
_computing_structure_solution 'ShelXT (Sheldrick, 2015)'
_diffrn_ambient_environment N~2~
_diffrn_ambient_temperature 99.98(19)
_diffrn_detector 'CCD plate'
_diffrn_detector_area_resol_mean 5.2903
_diffrn_detector_type AtlasS2
_diffrn_measured_fraction_theta_full 1.000
_diffrn_measured_fraction_theta_max 0.997
_diffrn_measurement_details
;
List of Runs (angles in degrees, time in seconds):

  # Type    Start    End  Width  t~exp~   \w     \q     \k     \f   Frames
#--------------------------------------------------------------------------
  1  \w    -96.00  -2.00   1.00    1.00    --  -41.15 125.00-150.00   94
  2  \w    -96.00  -2.00   1.00    1.00    --  -41.15 125.00 -30.00   94
  3  \w   -114.00 -65.00   1.00    1.00    --  -41.15-137.00-156.00   49
  4  \w   -115.00 -17.00   1.00    1.00    --  -41.15 -38.00 120.00   98
  5  \w   -115.00 -17.00   1.00    1.00    --  -41.15 -38.00  60.00   98
  6  \w      1.00  82.00   1.00    1.00    --   41.15 -99.00-150.00   81
  7  \w     76.00 177.00   1.00    3.00    --  104.96  61.00-180.00  101
  8  \w     94.00 178.00   1.00    3.00    --  104.96 125.00   0.00   84
  9  \w     79.00 178.00   1.00    3.00    --  104.96  45.00 150.00   99
 10  \w     72.00 178.00   1.00    3.00    --  104.96  77.00  90.00  106
 11  \w     32.00 131.00   1.00    3.00    --  104.96 -45.00 -90.00   99
 12  \w     72.00 178.00   1.00    3.00    --  104.96  77.00 150.00  106
 13  \w     76.00 177.00   1.00    3.00    --  104.96  61.00 150.00  101
 14  \w     32.00 121.00   1.00    3.00    --  104.96-125.00-150.00   89
 15  \w     76.00 177.00   1.00    3.00    --  104.96  61.00  60.00  101
 16  \w     76.00 149.00   1.00    3.00    --  104.96  61.00 120.00   73
 17  \w     72.00  99.00   1.00    3.00    --  104.96  77.00 120.00   27
 18  \w     76.00 103.00   1.00    3.00    --  104.96  61.00  90.00   27
 19  \w     79.00 115.00   1.00    3.00    --  104.96  45.00-180.00   36
 20  \w    134.00 161.00   1.00    3.00    --  104.96 125.00-180.00   27
 21  \w     95.00 157.00   1.00    3.00    --  104.96 125.00 -30.00   62
 22  \w     80.00 156.00   1.00    3.00    --  104.96  45.00 120.00   76
 23  \w     70.00 177.00   1.00    3.00    --  104.96  15.00 -30.00  107
;
_diffrn_measurement_device 'four-circle diffractometer'
_diffrn_measurement_device_type 'SuperNova, Dual, Cu at zero, AtlasS2'
_diffrn_measurement_method '\w scans'
_diffrn_orient_matrix_type 'CrysAlisPro convention (1999,Acta A55,543-557)'
_diffrn_orient_matrix_UB_11 0.0250912000
_diffrn_orient_matrix_UB_12 -0.0994873000
_diffrn_orient_matrix_UB_13 0.0775131000
_diffrn_orient_matrix_UB_21 -0.0183055000
_diffrn_orient_matrix_UB_22 0.0669153000
_diffrn_orient_matrix_UB_23 0.1122779000
_diffrn_orient_matrix_UB_31 -0.0432382000
_diffrn_orient_matrix_UB_32 -0.0861617000
_diffrn_orient_matrix_UB_33 -0.0026381000
_diffrn_radiation_monochromator mirror
_diffrn_radiation_probe x-ray
_diffrn_radiation_type CuK\a
_diffrn_radiation_wavelength 1.54184
_diffrn_reflns_av_R_equivalents 0.0392
_diffrn_reflns_av_unetI/netI 0.0246
_diffrn_reflns_Laue_measured_fraction_full 1.000
_diffrn_reflns_Laue_measured_fraction_max 0.997
_diffrn_reflns_limit_h_max 35
_diffrn_reflns_limit_h_min -35
_diffrn_reflns_limit_k_max 11
_diffrn_reflns_limit_k_min -12
_diffrn_reflns_limit_l_max 13
_diffrn_reflns_limit_l_min -13
_diffrn_reflns_number 38139
_diffrn_reflns_point_group_measured_fraction_full 0.983
_diffrn_reflns_point_group_measured_fraction_max 0.971
_diffrn_reflns_theta_full 67.684
_diffrn_reflns_theta_max 72.940
_diffrn_reflns_theta_min 3.055
_diffrn_source 'micro-focus sealed X-ray tube'
_diffrn_source_type 'SuperNova (Cu) X-ray Source'
_exptl_absorpt_coefficient_mu 1.808
_exptl_absorpt_correction_T_max 1.000
_exptl_absorpt_correction_T_min 0.599
_exptl_absorpt_correction_type gaussian
_exptl_absorpt_process_details
;
CrysAlisPro 1.171.38.46 (Rigaku Oxford Diffraction, 2015)
Numerical absorption correction based on gaussian integration over
            a multifaceted crystal model
Empirical absorption correction using spherical harmonics,
 implemented in SCALE3 ABSPACK scaling algorithm.
;
_exptl_crystal_colour 'clear colourless'
_exptl_crystal_colour_lustre clear
_exptl_crystal_colour_primary colourless
_exptl_crystal_density_diffrn 1.693
_exptl_crystal_description plank
_exptl_crystal_F_000 1736
_exptl_crystal_size_max 0.353
_exptl_crystal_size_mid 0.16
_exptl_crystal_size_min 0.149
_refine_diff_density_max 0.229
_refine_diff_density_min -0.270
_refine_diff_density_rms 0.052
_refine_ls_abs_structure_details
;
 Flack x determined using 2922 quotients [(I+)-(I-)]/[(I+)+(I-)]
 (Parsons, Flack and Wagner, Acta Cryst. B69 (2013) 249-259).
;
_refine_ls_abs_structure_Flack 0.001(19)
_refine_ls_extinction_method none
_refine_ls_goodness_of_fit_ref 1.055
_refine_ls_hydrogen_treatment constr
_refine_ls_matrix_type full
_refine_ls_number_parameters 518
_refine_ls_number_reflns 6590
_refine_ls_number_restraints 1
_refine_ls_restrained_S_all 1.054
_refine_ls_R_factor_all 0.0309
_refine_ls_R_factor_gt 0.0305
_refine_ls_shift/su_max 0.000
_refine_ls_shift/su_mean 0.000
_refine_ls_structure_factor_coef Fsqd
_refine_ls_weighting_details 'w=1/[\s^2^(Fo^2^)+(0.0616P)^2^+0.1634P] where P=(Fo^2^+2Fc^2^)/3'
_refine_ls_weighting_scheme calc
_refine_ls_wR_factor_gt 0.0789
_refine_ls_wR_factor_ref 0.0794
_reflns_Friedel_coverage 0.849
_reflns_Friedel_fraction_full 0.963
_reflns_Friedel_fraction_max 0.942
_reflns_number_gt 6500
_reflns_number_total 6590
_reflns_threshold_expression 'I > 2\s(I)'
_cod_data_source_file c9dt01272a2.cif
_cod_data_source_block hasj180313a
_cod_depositor_comments 'Adding full bibliography for 7049859--7049867.cif.'
_cod_database_code 7049865
_shelx_shelxl_version_number 2016/6
_chemical_oxdiff_formula 'C H N F O Mg'
_shelx_space_group_comment
;
The symmetry employed for this shelxl refinement is uniquely defined
by the following loop, which should always be used as a source of
symmetry information in preference to the above space-group names.
They are only intended as comments.
;
_reflns_odcompleteness_completeness 99.97
_reflns_odcompleteness_iscentric 1
_reflns_odcompleteness_theta 66.49
_olex2_refinement_description
;
1. Fixed Uiso
 At 1.2 times of:
  All C(H,H) groups
 At 1.5 times of:
  All C(H,H,H) groups
2.a Secondary CH2 refined with riding coordinates:
 C31(H31A,H31B), C27(H27A,H27B), C25(H25A,H25B), C29(H29A,H29B)
2.b Idealised Me refined as rotating group:
 C32(H32A,H32B,H32C), C30(H30A,H30B,H30C), C28(H28A,H28B,H28C), C26(H26A,H26B,
 H26C)
;
_olex2_date_sample_data_collection 2018-03-13
_olex2_submission_original_sample_id hasj180313a
_olex2_submission_special_instructions 'No special instructions were received'
_oxdiff_exptl_absorpt_empirical_details
;
Empirical correction (ABSPACK) includes:
- Absorption correction using spherical harmonics
- Frame scaling
- Detector area scaling
;
_oxdiff_exptl_absorpt_empirical_full_max 1.453
_oxdiff_exptl_absorpt_empirical_full_min 0.766

loop_
_space_group_symop_operation_xyz
'x, y, z'
'-x, -y, z+1/2'
'x+1/2, -y+1/2, z'
'-x+1/2, y+1/2, z+1/2'

loop_
_atom_site_label
_atom_site_type_symbol
_atom_site_fract_x
_atom_site_fract_y
_atom_site_fract_z
_atom_site_U_iso_or_equiv
_atom_site_adp_type
_atom_site_occupancy
_atom_site_site_symmetry_order
_atom_site_calc_flag
_atom_site_refinement_flags_posn
Mg1 Mg 0.36817(2) 0.34051(7) 0.60738(7) 0.01425(15) Uani 1 1 d .
F1 F 0.30466(4) 0.46538(12) 0.56438(12) 0.0176(3) Uani 1 1 d .
F15 F 0.43465(5) 0.36143(13) 0.32972(13) 0.0223(3) Uani 1 1 d .
F16 F 0.32716(5) 0.28245(13) 0.21787(12) 0.0209(3) Uani 1 1 d .
F17 F 0.37587(5) 0.14125(14) 0.06329(13) 0.0240(3) Uani 1 1 d .
F20 F 0.38934(5) 0.03883(13) 0.53328(13) 0.0237(3) Uani 1 1 d .
F5 F 0.26628(5) 0.10058(13) 0.33567(14) 0.0237(3) Uani 1 1 d .
F6 F 0.38366(5) 0.48686(12) 0.76139(13) 0.0210(3) Uani 1 1 d .
F2 F 0.21558(5) 0.53671(13) 0.56391(14) 0.0248(3) Uani 1 1 d .
F10 F 0.47477(5) 0.67000(14) 0.45920(14) 0.0262(3) Uani 1 1 d .
F18 F 0.43052(5) -0.05447(14) 0.14043(14) 0.0270(3) Uani 1 1 d .
F4 F 0.17910(5) 0.18058(14) 0.32522(15) 0.0267(3) Uani 1 1 d .
F11 F 0.35388(5) 0.71753(14) 0.48431(15) 0.0270(3) Uani 1 1 d .
F3 F 0.15079(5) 0.39523(14) 0.44173(16) 0.0284(3) Uani 1 1 d .
F12 F 0.32961(5) 0.78599(14) 0.26295(16) 0.0315(4) Uani 1 1 d .
F14 F 0.40812(5) 0.42654(16) 0.11033(14) 0.0299(3) Uani 1 1 d .
F19 F 0.43703(5) -0.10191(14) 0.37740(15) 0.0284(3) Uani 1 1 d .
F7 F 0.42604(6) 0.63876(16) 0.92293(14) 0.0310(3) Uani 1 1 d .
F8 F 0.49137(5) 0.81308(14) 0.85215(15) 0.0308(4) Uani 1 1 d .
F13 F 0.35342(6) 0.63738(17) 0.07540(15) 0.0340(4) Uani 1 1 d .
F9 F 0.51385(6) 0.82702(15) 0.61782(17) 0.0346(4) Uani 1 1 d .
O1 O 0.42367(5) 0.25117(15) 0.68191(14) 0.0175(3) Uani 1 1 d .
O2 O 0.32137(5) 0.27740(14) 0.73413(15) 0.0170(3) Uani 1 1 d .
N2 N 0.33546(6) 0.24673(17) 0.46654(18) 0.0160(3) Uani 1 1 d .
N1 N 0.40420(6) 0.49089(18) 0.53033(18) 0.0167(4) Uani 1 1 d .
C2 C 0.35400(7) 0.1875(2) 0.2601(2) 0.0171(4) Uani 1 1 d .
C3 C 0.37851(8) 0.1147(2) 0.1794(2) 0.0193(4) Uani 1 1 d .
C20 C 0.46041(8) 0.6644(2) 0.5725(2) 0.0195(5) Uani 1 1 d .
C22 C 0.47027(9) 0.7376(2) 0.7728(2) 0.0235(5) Uani 1 1 d .
C8 C 0.27315(8) 0.3912(2) 0.50581(19) 0.0159(4) Uani 1 1 d .
C14 C 0.40769(8) 0.4649(2) 0.3160(2) 0.0189(4) Uani 1 1 d .
C19 C 0.42622(7) 0.5760(2) 0.6044(2) 0.0171(4) Uani 1 1 d .
C7 C 0.29005(7) 0.2806(2) 0.45057(19) 0.0151(4) Uani 1 1 d .
C21 C 0.48137(8) 0.7443(2) 0.6544(3) 0.0234(5) Uani 1 1 d .
C31 C 0.46504(8) 0.2340(2) 0.6104(2) 0.0210(4) Uani 1 1 d .
H31A H 0.458385 0.259520 0.529604 0.025 Uiso 1 1 calc R
H31B H 0.473173 0.143779 0.609520 0.025 Uiso 1 1 calc R
C24 C 0.41669(8) 0.5719(2) 0.7254(2) 0.0181(4) Uani 1 1 d .
C13 C 0.39412(8) 0.5338(2) 0.4161(2) 0.0168(4) Uani 1 1 d .
C6 C 0.38561(8) 0.0675(2) 0.4177(2) 0.0188(4) Uani 1 1 d .
C23 C 0.43751(9) 0.6488(2) 0.8089(2) 0.0222(5) Uani 1 1 d .
C1 C 0.35678(8) 0.1681(2) 0.3829(2) 0.0160(4) Uani 1 1 d .
C4 C 0.40685(8) 0.0171(2) 0.2180(2) 0.0204(5) Uani 1 1 d .
C12 C 0.25551(8) 0.2116(2) 0.3895(2) 0.0171(4) Uani 1 1 d .
C9 C 0.22772(8) 0.4300(2) 0.5062(2) 0.0184(4) Uani 1 1 d .
C11 C 0.20994(8) 0.2510(2) 0.3849(2) 0.0202(4) Uani 1 1 d .
C27 C 0.31515(8) 0.1410(2) 0.7515(2) 0.0204(4) Uani 1 1 d .
H27A H 0.321629 0.120365 0.833605 0.024 Uiso 1 1 calc R
H27B H 0.337364 0.095346 0.702907 0.024 Uiso 1 1 calc R
C16 C 0.36773(8) 0.6059(3) 0.1839(2) 0.0238(5) Uani 1 1 d .
C10 C 0.19530(8) 0.3592(2) 0.4444(2) 0.0200(4) Uani 1 1 d .
C5 C 0.41039(8) -0.0064(2) 0.3378(2) 0.0204(4) Uani 1 1 d .
C15 C 0.39461(8) 0.4978(2) 0.2022(2) 0.0221(5) Uani 1 1 d .
C25 C 0.29149(8) 0.3586(2) 0.8062(2) 0.0192(4) Uani 1 1 d .
H25A H 0.259556 0.334299 0.792844 0.023 Uiso 1 1 calc R
H25B H 0.295078 0.446979 0.781099 0.023 Uiso 1 1 calc R
C17 C 0.35527(8) 0.6799(2) 0.2804(2) 0.0226(5) Uani 1 1 d .
C29 C 0.42863(8) 0.2162(2) 0.8057(2) 0.0203(4) Uani 1 1 d .
H29A H 0.399645 0.232181 0.846266 0.024 Uiso 1 1 calc R
H29B H 0.452029 0.270176 0.841664 0.024 Uiso 1 1 calc R
C18 C 0.36799(8) 0.6439(2) 0.3937(2) 0.0208(5) Uani 1 1 d .
C32 C 0.50583(8) 0.3103(2) 0.6552(2) 0.0247(5) Uani 1 1 d .
H32A H 0.530997 0.302880 0.600239 0.037 Uiso 1 1 calc GR
H32B H 0.515229 0.277748 0.730993 0.037 Uiso 1 1 calc GR
H32C H 0.497190 0.398731 0.662885 0.037 Uiso 1 1 calc GR
C30 C 0.44196(9) 0.0773(3) 0.8226(3) 0.0289(5) Uani 1 1 d .
H30A H 0.421053 0.023633 0.778988 0.043 Uiso 1 1 calc GR
H30B H 0.440390 0.055889 0.905184 0.043 Uiso 1 1 calc GR
H30C H 0.472889 0.064073 0.794377 0.043 Uiso 1 1 calc GR
C28 C 0.26713(10) 0.0945(3) 0.7212(3) 0.0325(6) Uani 1 1 d .
H28A H 0.258670 0.125131 0.644010 0.049 Uiso 1 1 calc GR
H28B H 0.245559 0.126267 0.778688 0.049 Uiso 1 1 calc GR
H28C H 0.266650 0.002474 0.721524 0.049 Uiso 1 1 calc GR
C26 C 0.30185(11) 0.3495(3) 0.9369(3) 0.0326(6) Uani 1 1 d .
H26A H 0.333934 0.367973 0.950298 0.049 Uiso 1 1 calc GR
H26B H 0.295048 0.264455 0.964343 0.049 Uiso 1 1 calc GR
H26C H 0.283174 0.410157 0.979253 0.049 Uiso 1 1 calc GR

loop_
_atom_site_aniso_label
_atom_site_aniso_U_11
_atom_site_aniso_U_22
_atom_site_aniso_U_33
_atom_site_aniso_U_23
_atom_site_aniso_U_13
_atom_site_aniso_U_12
Mg1 0.0125(3) 0.0160(3) 0.0142(3) 0.0003(3) -0.0011(3) -0.0006(2)
F1 0.0162(6) 0.0172(6) 0.0194(6) -0.0028(5) -0.0025(5) -0.0003(4)
F15 0.0212(7) 0.0232(6) 0.0225(7) 0.0003(5) 0.0010(5) 0.0036(5)
F16 0.0203(7) 0.0223(6) 0.0201(7) 0.0024(5) 0.0003(5) 0.0033(5)
F17 0.0248(7) 0.0310(7) 0.0162(7) -0.0025(5) 0.0041(5) -0.0024(5)
F20 0.0248(7) 0.0261(7) 0.0201(7) -0.0002(5) -0.0018(6) 0.0054(5)
F5 0.0191(7) 0.0222(6) 0.0300(8) -0.0099(6) 0.0005(6) -0.0028(5)
F6 0.0188(6) 0.0232(6) 0.0209(7) -0.0013(5) 0.0043(5) -0.0041(5)
F2 0.0204(7) 0.0215(7) 0.0326(8) -0.0044(6) 0.0004(6) 0.0063(5)
F10 0.0215(7) 0.0349(7) 0.0223(7) 0.0079(6) 0.0002(6) -0.0096(5)
F18 0.0257(7) 0.0259(7) 0.0294(8) -0.0083(6) 0.0097(6) 0.0024(6)
F4 0.0165(6) 0.0302(7) 0.0334(8) -0.0051(6) -0.0061(6) -0.0049(5)
F11 0.0270(7) 0.0240(7) 0.0302(8) -0.0029(6) -0.0003(6) 0.0057(5)
F3 0.0135(7) 0.0299(7) 0.0419(9) 0.0013(6) -0.0030(6) 0.0042(5)
F12 0.0240(7) 0.0273(7) 0.0431(10) 0.0126(7) -0.0065(7) 0.0038(5)
F14 0.0342(8) 0.0387(8) 0.0169(7) -0.0016(6) 0.0012(6) -0.0013(6)
F19 0.0262(8) 0.0232(7) 0.0356(8) -0.0003(6) 0.0020(6) 0.0101(5)
F7 0.0336(8) 0.0390(8) 0.0202(7) -0.0070(6) -0.0006(6) -0.0028(6)
F8 0.0324(8) 0.0233(7) 0.0366(9) -0.0067(6) -0.0148(7) -0.0021(6)
F13 0.0313(9) 0.0471(10) 0.0235(8) 0.0144(7) -0.0075(6) 0.0005(6)
F9 0.0289(8) 0.0329(8) 0.0420(10) 0.0100(7) -0.0104(7) -0.0185(6)
O1 0.0140(7) 0.0233(7) 0.0152(7) 0.0025(6) 0.0004(6) 0.0034(6)
O2 0.0159(7) 0.0167(7) 0.0183(8) 0.0008(6) 0.0046(6) 0.0007(5)
N2 0.0140(8) 0.0177(8) 0.0164(9) -0.0037(7) -0.0011(7) 0.0004(6)
N1 0.0155(9) 0.0175(9) 0.0171(9) 0.0020(7) -0.0018(7) -0.0029(6)
C2 0.0137(9) 0.0179(10) 0.0197(11) -0.0012(8) 0.0014(9) -0.0009(7)
C3 0.0163(10) 0.0230(11) 0.0185(11) -0.0032(9) 0.0023(8) -0.0055(8)
C20 0.0161(11) 0.0219(11) 0.0205(11) 0.0059(9) -0.0024(8) -0.0018(8)
C22 0.0227(11) 0.0187(10) 0.0291(13) -0.0028(9) -0.0111(10) -0.0010(8)
C8 0.0145(10) 0.0181(9) 0.0151(11) 0.0007(7) -0.0021(8) -0.0013(7)
C14 0.0156(10) 0.0208(10) 0.0204(11) 0.0035(8) -0.0008(8) -0.0023(8)
C19 0.0144(10) 0.0156(9) 0.0213(11) 0.0009(8) -0.0017(8) 0.0016(7)
C7 0.0141(10) 0.0167(9) 0.0146(10) 0.0023(8) 0.0010(8) -0.0016(7)
C21 0.0194(10) 0.0190(10) 0.0319(13) 0.0056(9) -0.0073(10) -0.0044(8)
C31 0.0163(10) 0.0294(11) 0.0173(10) 0.0027(9) 0.0039(9) 0.0056(8)
C24 0.0166(10) 0.0164(10) 0.0214(11) 0.0014(8) 0.0003(8) 0.0004(8)
C13 0.0123(9) 0.0189(10) 0.0191(11) 0.0027(8) -0.0013(8) -0.0034(8)
C6 0.0160(10) 0.0200(10) 0.0203(11) -0.0001(8) -0.0006(8) -0.0013(8)
C23 0.0217(11) 0.0233(11) 0.0216(12) -0.0025(8) -0.0014(9) 0.0033(9)
C1 0.0130(10) 0.0163(10) 0.0188(11) -0.0022(8) 0.0010(8) -0.0022(7)
C4 0.0180(10) 0.0188(10) 0.0244(12) -0.0055(9) 0.0049(9) -0.0023(8)
C12 0.0158(10) 0.0176(10) 0.0180(10) -0.0023(8) 0.0013(8) -0.0018(7)
C9 0.0189(11) 0.0166(10) 0.0197(11) 0.0022(8) 0.0017(8) 0.0031(8)
C11 0.0176(11) 0.0223(10) 0.0208(11) 0.0021(9) -0.0020(9) -0.0053(8)
C27 0.0204(11) 0.0178(10) 0.0229(12) 0.0036(8) 0.0019(9) 0.0001(8)
C16 0.0181(12) 0.0326(13) 0.0207(12) 0.0107(10) -0.0035(9) -0.0057(9)
C10 0.0123(10) 0.0235(10) 0.0244(12) 0.0056(9) -0.0001(8) 0.0021(7)
C5 0.0171(10) 0.0177(10) 0.0262(12) -0.0014(9) 0.0009(9) 0.0009(8)
C15 0.0197(11) 0.0282(12) 0.0185(11) 0.0019(9) 0.0003(9) -0.0048(9)
C25 0.0143(10) 0.0234(11) 0.0198(11) -0.0019(8) 0.0031(9) 0.0028(8)
C17 0.0165(10) 0.0222(11) 0.0291(13) 0.0088(9) -0.0039(9) -0.0012(8)
C29 0.0172(10) 0.0288(12) 0.0149(11) 0.0044(9) -0.0010(8) 0.0021(8)
C18 0.0162(11) 0.0214(11) 0.0247(13) 0.0019(9) -0.0016(9) -0.0007(8)
C32 0.0158(11) 0.0285(13) 0.0299(13) 0.0043(10) 0.0031(9) 0.0021(9)
C30 0.0265(12) 0.0329(13) 0.0274(13) 0.0112(10) 0.0039(10) 0.0083(10)
C28 0.0318(15) 0.0264(12) 0.0395(15) 0.0085(10) -0.0086(11) -0.0098(10)
C26 0.0406(16) 0.0347(14) 0.0223(13) -0.0005(10) 0.0053(11) 0.0090(11)

loop_
_atom_type_symbol
_atom_type_description
_atom_type_scat_dispersion_real
_atom_type_scat_dispersion_imag
_atom_type_scat_source
C C 0.0181 0.0091 'International Tables Vol C Tables 4.2.6.8 and 6.1.1.4'
H H 0.0000 0.0000 'International Tables Vol C Tables 4.2.6.8 and 6.1.1.4'
F F 0.0727 0.0534 'International Tables Vol C Tables 4.2.6.8 and 6.1.1.4'
Mg Mg 0.1719 0.1771 'International Tables Vol C Tables 4.2.6.8 and 6.1.1.4'
N N 0.0311 0.0180 'International Tables Vol C Tables 4.2.6.8 and 6.1.1.4'
O O 0.0492 0.0322 'International Tables Vol C Tables 4.2.6.8 and 6.1.1.4'

loop_
_exptl_crystal_face_index_h
_exptl_crystal_face_index_k
_exptl_crystal_face_index_l
_exptl_crystal_face_perp_dist
16 4 0 0.0771
1 3 7 0.1813
-16 -4 1 0.0839
-12 -4 -3 0.1039
-10 0 6 0.1480
13 4 3 0.1158
7 -6 3 0.0950
-17 2 -2 0.0746
-5 -6 2 0.0656
-17 -2 -1 0.0855
9 6 -1 0.0850
-11 5 -3 0.1091
-13 2 -5 0.1193
2 -5 5 0.1250
2 -3 6 0.1508
-8 2 -6 0.1483
-11 0 -6 0.1382
1 -1 7 0.1658
-3 -2 7 0.1586
1 1 -7 0.1671
15 4 -2 0.0921
-11 1 6 0.1423
-16 -3 1 0.0822
11 0 -6 0.1489
16 3 -2 0.0886
-9 -5 -3 0.1000
-14 2 5 0.1223
-17 -3 1 0.0822
14 -2 -5 0.1296
-17 -2 2 0.0861
17 0 -3 0.1031
-2 5 4 0.1510
17 3 -1 0.0806
-5 -6 -2 0.0931
-18 0 2 0.0804
18 1 -2 0.0877
-3 -6 -2 0.0906
13 -5 -2 0.0850
1 -7 -2 0.0853
-19 0 1 0.0772
-17 3 2 0.0770
-12 5 2 0.0874
-12 5 1 0.0741
-18 2 1 0.0704
11 -6 -1 0.0781
1 -7 -1 0.0839
13 5 0 0.0840
17 -2 -1 0.0780
-9 6 0 0.0699
14 -5 0 0.0889
4 -7 0 0.0825
6 6 -1 0.0834

loop_
_geom_angle_atom_site_label_1
_geom_angle_atom_site_label_2
_geom_angle_atom_site_label_3
_geom_angle
F1 Mg1 F6 86.61(5)
O1 Mg1 F1 166.82(7)
O1 Mg1 F6 80.90(6)
O1 Mg1 O2 94.81(7)
O1 Mg1 N2 117.13(8)
O1 Mg1 N1 97.08(7)
O2 Mg1 F1 78.74(6)
O2 Mg1 F6 79.68(6)
O2 Mg1 N2 94.63(7)
N2 Mg1 F1 75.15(6)
N2 Mg1 F6 161.66(7)
N1 Mg1 F1 83.38(7)
N1 Mg1 F6 73.99(7)
N1 Mg1 O2 148.87(8)
N1 Mg1 N2 105.19(8)
C8 F1 Mg1 108.29(12)
C24 F6 Mg1 109.50(13)
C31 O1 Mg1 118.37(14)
C29 O1 Mg1 126.18(13)
C29 O1 C31 114.97(17)
C27 O2 Mg1 119.07(14)
C27 O2 C25 114.95(17)
C25 O2 Mg1 125.91(13)
C7 N2 Mg1 114.33(14)
C7 N2 C1 119.07(19)
C1 N2 Mg1 126.12(15)
C19 N1 Mg1 117.73(16)
C19 N1 C13 116.84(18)
C13 N1 Mg1 121.66(14)
F16 C2 C3 117.8(2)
F16 C2 C1 119.3(2)
C3 C2 C1 122.9(2)
F17 C3 C2 120.1(2)
F17 C3 C4 119.7(2)
C4 C3 C2 120.2(2)
F10 C20 C19 119.4(2)
F10 C20 C21 118.3(2)
C21 C20 C19 122.3(2)
F8 C22 C21 120.9(2)
F8 C22 C23 120.5(2)
C21 C22 C23 118.6(2)
F1 C8 C7 116.71(19)
F1 C8 C9 117.99(19)
C9 C8 C7 125.3(2)
F15 C14 C13 119.0(2)
F15 C14 C15 117.8(2)
C15 C14 C13 123.2(2)
N1 C19 C20 126.6(2)
N1 C19 C24 119.0(2)
C24 C19 C20 114.4(2)
N2 C7 C8 119.23(19)
N2 C7 C12 127.6(2)
C8 C7 C12 113.01(19)
F9 C21 C20 119.2(2)
F9 C21 C22 119.7(2)
C22 C21 C20 121.1(2)
O1 C31 H31A 109.0
O1 C31 H31B 109.0
O1 C31 C32 113.1(2)
H31A C31 H31B 107.8
C32 C31 H31A 109.0
C32 C31 H31B 109.0
F6 C24 C19 116.8(2)
F6 C24 C23 118.7(2)
C23 C24 C19 124.5(2)
N1 C13 C14 121.6(2)
N1 C13 C18 122.9(2)
C14 C13 C18 115.4(2)
F20 C6 C1 119.3(2)
F20 C6 C5 117.8(2)
C5 C6 C1 122.9(2)
F7 C23 C22 120.4(2)
F7 C23 C24 120.5(2)
C24 C23 C22 119.2(2)
N2 C1 C2 124.0(2)
N2 C1 C6 121.0(2)
C6 C1 C2 114.9(2)
F18 C4 C3 120.6(2)
F18 C4 C5 120.3(2)
C5 C4 C3 119.1(2)
F5 C12 C7 119.8(2)
F5 C12 C11 117.4(2)
C11 C12 C7 122.8(2)
F2 C9 C8 119.8(2)
F2 C9 C10 120.9(2)
C8 C9 C10 119.3(2)
F4 C11 C12 119.5(2)
F4 C11 C10 119.3(2)
C10 C11 C12 121.2(2)
O2 C27 H27A 108.9
O2 C27 H27B 108.9
O2 C27 C28 113.52(19)
H27A C27 H27B 107.7
C28 C27 H27A 108.9
C28 C27 H27B 108.9
F13 C16 C15 120.8(2)
F13 C16 C17 120.3(2)
C17 C16 C15 118.9(2)
F3 C10 C9 120.8(2)
F3 C10 C11 120.9(2)
C11 C10 C9 118.3(2)
F19 C5 C6 119.7(2)
F19 C5 C4 120.3(2)
C4 C5 C6 120.1(2)
F14 C15 C14 120.2(2)
F14 C15 C16 120.1(2)
C14 C15 C16 119.6(2)
O2 C25 H25A 109.0
O2 C25 H25B 109.0
O2 C25 C26 113.0(2)
H25A C25 H25B 107.8
C26 C25 H25A 109.0
C26 C25 H25B 109.0
F12 C17 C16 119.1(2)
F12 C17 C18 120.3(2)
C18 C17 C16 120.5(2)
O1 C29 H29A 109.0
O1 C29 H29B 109.0
O1 C29 C30 112.8(2)
H29A C29 H29B 107.8
C30 C29 H29A 109.0
C30 C29 H29B 109.0
F11 C18 C13 119.7(2)
F11 C18 C17 118.0(2)
C17 C18 C13 122.3(2)
C31 C32 H32A 109.5
C31 C32 H32B 109.5
C31 C32 H32C 109.5
H32A C32 H32B 109.5
H32A C32 H32C 109.5
H32B C32 H32C 109.5
C29 C30 H30A 109.5
C29 C30 H30B 109.5
C29 C30 H30C 109.5
H30A C30 H30B 109.5
H30A C30 H30C 109.5
H30B C30 H30C 109.5
C27 C28 H28A 109.5
C27 C28 H28B 109.5
C27 C28 H28C 109.5
H28A C28 H28B 109.5
H28A C28 H28C 109.5
H28B C28 H28C 109.5
C25 C26 H26A 109.5
C25 C26 H26B 109.5
C25 C26 H26C 109.5
H26A C26 H26B 109.5
H26A C26 H26C 109.5
H26B C26 H26C 109.5

loop_
_geom_bond_atom_site_label_1
_geom_bond_atom_site_label_2
_geom_bond_distance
Mg1 F1 2.3044(14)
Mg1 F6 2.3576(15)
Mg1 O1 2.0386(17)
Mg1 O2 2.0776(17)
Mg1 N2 2.094(2)
Mg1 N1 2.075(2)
F1 C8 1.366(2)
F15 C14 1.341(3)
F16 C2 1.346(3)
F17 C3 1.342(3)
F20 C6 1.344(3)
F5 C12 1.345(3)
F6 C24 1.366(3)
F2 C9 1.337(3)
F10 C20 1.347(3)
F18 C4 1.339(3)
F4 C11 1.338(3)
F11 C18 1.343(3)
F3 C10 1.342(3)
F12 C17 1.347(3)
F14 C15 1.335(3)
F19 C5 1.337(3)
F7 C23 1.334(3)
F8 C22 1.340(3)
F13 C16 1.334(3)
F9 C21 1.341(3)
O1 C31 1.455(3)
O1 C29 1.452(3)
O2 C27 1.448(3)
O2 C25 1.459(3)
N2 C7 1.373(3)
N2 C1 1.395(3)
N1 C19 1.376(3)
N1 C13 1.396(3)
C2 C3 1.382(3)
C2 C1 1.404(3)
C3 C4 1.379(3)
C20 C19 1.400(3)
C20 C21 1.385(4)
C22 C21 1.378(4)
C22 C23 1.387(4)
C8 C7 1.400(3)
C8 C9 1.376(3)
C14 C13 1.397(3)
C14 C15 1.383(3)
C19 C24 1.394(4)
C7 C12 1.412(3)
C31 H31A 0.9700
C31 H31B 0.9700
C31 C32 1.511(3)
C24 C23 1.377(3)
C13 C18 1.399(3)
C6 C1 1.397(3)
C6 C5 1.387(3)
C4 C5 1.378(4)
C12 C11 1.382(3)
C9 C10 1.383(3)
C11 C10 1.380(4)
C27 H27A 0.9700
C27 H27B 0.9700
C27 C28 1.511(4)
C16 C15 1.385(4)
C16 C17 1.384(4)
C25 H25A 0.9700
C25 H25B 0.9700
C25 C26 1.509(4)
C17 C18 1.383(4)
C29 H29A 0.9700
C29 H29B 0.9700
C29 C30 1.512(3)
C32 H32A 0.9600
C32 H32B 0.9600
C32 H32C 0.9600
C30 H30A 0.9600
C30 H30B 0.9600
C30 H30C 0.9600
C28 H28A 0.9600
C28 H28B 0.9600
C28 H28C 0.9600
C26 H26A 0.9600
C26 H26B 0.9600
C26 H26C 0.9600

loop_
_exptl_oxdiff_crystal_face_indexfrac_h
_exptl_oxdiff_crystal_face_indexfrac_k
_exptl_oxdiff_crystal_face_indexfrac_l
_exptl_oxdiff_crystal_face_x
_exptl_oxdiff_crystal_face_y
_exptl_oxdiff_crystal_face_z
16.0030 3.9930 -0.0015 0.0042 -0.0259 -1.0360
1.0225 2.9883 6.9998 0.2709 0.9672 -0.3202
-16.0004 -3.9944 1.0011 0.0735 0.1380 1.0334
-12.0115 -3.9900 -2.9986 -0.1369 -0.3838 0.8711
-9.9825 -0.0053 6.0010 0.2152 0.8562 0.4162
13.0113 3.9896 2.9982 0.1620 0.3654 -0.9143
6.9974 -6.0046 2.9893 1.0047 -0.1943 0.2069
-16.9989 2.0081 -1.9904 -0.7806 0.2221 0.5672
-5.0029 -5.9990 1.9942 0.6259 -0.0859 0.7279
-17.0024 -1.9919 -0.9954 -0.3056 0.0662 0.9094
9.0047 5.9961 -0.9962 -0.4478 0.1245 -0.9034
-10.9982 5.0064 -2.9889 -1.0057 0.2007 0.0521
-13.0075 2.0111 -4.9906 -0.9133 -0.1876 0.4023
2.0051 -5.0062 4.9913 0.9353 0.1887 0.3315
2.0107 -3.0084 5.9931 0.8143 0.4348 0.1565
-8.0111 2.0108 -5.9920 -0.8655 -0.3916 0.1889
-11.0135 0.0126 -5.9931 -0.7421 -0.4704 0.4909
1.0165 -1.0102 6.9953 0.6682 0.6992 0.0246
-2.9842 -2.0084 6.9957 0.6672 0.7057 0.2836
0.9831 1.0095 -6.9961 -0.6181 -0.7359 -0.1110
14.9979 3.9962 -2.0002 -0.1763 -0.2317 -0.9875
-10.9808 0.9947 6.0025 0.0908 0.9415 0.3732
-15.9989 -2.9948 1.0022 -0.0258 0.2050 0.9472
10.9823 0.0049 -6.0014 -0.1901 -0.8745 -0.4594
15.9962 2.9963 -2.0017 -0.0519 -0.3171 -0.9445
-9.0136 -4.9907 -3.0009 0.0377 -0.5059 0.8277
-13.9813 1.9968 5.0052 -0.1615 0.9515 0.4193
-16.9987 -2.9945 1.0026 -0.0509 0.2234 0.9904
13.9813 -1.9968 -5.0052 0.1615 -0.9515 -0.4193
-16.9946 -1.9963 2.0032 -0.0725 0.4024 0.9015
16.9889 -0.0015 -3.0050 0.1935 -0.6485 -0.7265
-1.9817 4.9930 4.0045 -0.2361 0.8200 -0.3551
16.9987 2.9945 -1.0026 0.0509 -0.2234 -0.9904
-5.0133 -5.9932 -2.0039 0.3151 -0.5343 0.7384
-17.9914 0.0033 2.0059 -0.2963 0.5548 0.7723
17.9929 0.9963 -2.0047 0.1969 -0.4878 -0.8585
-3.0137 -5.9938 -2.0047 0.3653 -0.5710 0.6520
12.9848 -4.9998 -2.0096 0.6674 -0.7979 -0.1253
0.9841 -6.9949 -2.0073 0.5650 -0.7115 0.5654
-18.9938 0.0051 1.0067 -0.3991 0.4611 0.8182
-16.9870 3.0019 2.0089 -0.5692 0.7374 0.4705
-11.9850 4.9994 2.0092 -0.6424 0.7795 0.0821
-11.9876 5.0009 1.0097 -0.7200 0.6674 0.0848
-17.9910 2.0041 1.0086 -0.5726 0.5767 0.6026
10.9863 -6.0002 -1.0104 0.7943 -0.7161 0.0446
0.9867 -6.9963 -1.0078 0.6427 -0.5994 0.5628
13.0050 4.9937 0.0007 -0.1704 0.0962 -0.9926
16.9911 -2.0037 -1.0082 0.5475 -0.5583 -0.5594
-8.9893 6.0009 0.0101 -0.8218 0.5672 -0.1284
13.9898 -5.0030 -0.0109 0.8479 -0.5921 -0.1738
3.9887 -6.9988 -0.0094 0.7957 -0.5424 0.4306
6.0053 5.9972 -0.9951 -0.5231 0.1796 -0.7738
